data_7717681
loop_
_publ_author_name
'Nolan, Steven P.'
'Ruggiero, Tommaso'
'Van Hecke, Kristof'
'Cazin, Catherine'

_publ_section_title
;
 [Cu(NHC)(OR)] (R = C(CF3)3) complexes for N-H and S-H bond activation and
 as pre-catalysts in the Chan-Evans-Lam reaction
;
_journal_name_full 'Dalton Transactions'
_journal_paper_doi 10.1039/D4DT03322A
_journal_year 2025
_chemical_formula_moiety 'C31 H36 Cu F9 N2 O'
_chemical_formula_sum 'C31 H36 Cu F9 N2 O'
_chemical_formula_weight 687.17
_space_group_crystal_system monoclinic
_space_group_IT_number 14
_space_group_name_Hall '-P 2ybc'
_space_group_name_H-M_alt 'P 1 21/c 1'
_atom_sites_solution_hydrogens geom
_atom_sites_solution_primary direct
_audit_creation_date 2024-08-08
_audit_creation_method
;
Olex2 1.5
(compiled 2024.02.16 svn.r378c4104 for OlexSys, GUI svn.r6928)
;
_audit_update_record
;
2024-10-22 deposited with the CCDC.	2024-12-16 downloaded from the CCDC.
;
_cell_angle_alpha 90
_cell_angle_beta 106.149(2)
_cell_angle_gamma 90
_cell_formula_units_Z 8
_cell_length_a 24.8398(6)
_cell_length_b 12.8584(2)
_cell_length_c 20.9327(4)
_cell_measurement_reflns_used 27400
_cell_measurement_temperature 100(2)
_cell_measurement_theta_max 73.6430
_cell_measurement_theta_min 3.6670
_cell_volume 6422.1(2)
_computing_cell_refinement 'CrysAlisPro 1.171.42.49 (Rigaku OD, 2022)'
_computing_data_collection 'CrysAlisPro 1.171.42.49 (Rigaku OD, 2022)'
_computing_data_reduction 'CrysAlisPro 1.171.42.49 (Rigaku OD, 2022)'
_computing_molecular_graphics 'Olex2 1.5 (Dolomanov et al., 2009)'
_computing_publication_material 'Olex2 1.5 (Dolomanov et al., 2009)'
_computing_structure_refinement 'SHELXL 2018/3 (Sheldrick, 2015)'
_computing_structure_solution 'SHELXT 2018/2 (Sheldrick, 2018)'
_diffrn_ambient_temperature 100(2)
_diffrn_detector_area_resol_mean 10.4839
_diffrn_detector_type Atlas
_diffrn_measured_fraction_theta_full 1.000
_diffrn_measured_fraction_theta_max 0.986
_diffrn_measurement_details
;
List of Runs (angles in degrees, time in seconds):

  # Type    Start    End  Width  t~exp~   \w     \q     \k     \f   Frames
#--------------------------------------------------------------------------
  1  \w    -66.00  33.00   1.00    1.00    --  -41.43  37.00 -60.00   99
  2  \w      6.00  81.00   1.00    1.00    --   41.43 -99.00  60.00   75
  3  \w     27.00  95.00   1.00    1.00    --   41.43-125.00-180.00   68
  4  \w     27.00  95.00   1.00    1.00    --   41.43-125.00 -60.00   68
  5  \w     33.00 132.00   1.00   10.00    --  106.01 -45.00 -60.00   99
  6  \w     33.00 132.00   1.00   10.00    --  106.01 -45.00 150.00   99
  7  \w    103.00 178.00   1.00   10.00    --  106.01  77.00 -60.00   75
  8  \w     23.00 107.00   1.00   10.00    --  106.01 -94.00 -60.00   84
  9  \w     18.00 178.00   1.00   10.00    --  106.01   0.00  60.00  160
 10  \w   -114.00 -13.00   1.00    1.00    --  -41.43 -57.00-180.00  101
 11  \w   -114.00 -13.00   1.00    1.00    --  -41.43 -57.00 -60.00  101
 12  \w     53.00 178.00   1.00   10.00    --  106.01  15.00-180.00  125
 13  \w     35.00 112.00   1.00   10.00    --  106.01-125.00-180.00   77
 14  \w     77.00 178.00   1.00   10.00    --  106.01  61.00  90.00  101
 15  \w     77.00 178.00   1.00   10.00    --  106.01  61.00-120.00  101
 16  \w   -114.00 -13.00   1.00    1.00    --  -41.43 -57.00   0.00  101
 17  \w   -114.00 -13.00   1.00    1.00    --  -41.43 -57.00  60.00  101
;
_diffrn_measurement_device 'four-circle diffractometer'
_diffrn_measurement_device_type 'SuperNova, Dual, Cu at home/near, Atlas'
_diffrn_measurement_method '\w scans'
_diffrn_radiation_type CuK\a
_diffrn_radiation_wavelength 1.54184
_diffrn_reflns_av_R_equivalents 0.0381
_diffrn_reflns_av_unetI/netI 0.0254
_diffrn_reflns_Laue_measured_fraction_full 1.000
_diffrn_reflns_Laue_measured_fraction_max 0.986
_diffrn_reflns_limit_h_max 30
_diffrn_reflns_limit_h_min -29
_diffrn_reflns_limit_k_max 14
_diffrn_reflns_limit_k_min -15
_diffrn_reflns_limit_l_max 25
_diffrn_reflns_limit_l_min -25
_diffrn_reflns_number 61519
_diffrn_reflns_point_group_measured_fraction_full 1.000
_diffrn_reflns_point_group_measured_fraction_max 0.986
_diffrn_reflns_theta_full 67.684
_diffrn_reflns_theta_max 73.842
_diffrn_reflns_theta_min 3.705
_exptl_absorpt_coefficient_mu 1.671
_exptl_absorpt_correction_T_max 1.000
_exptl_absorpt_correction_T_min 0.848
_exptl_absorpt_correction_type gaussian
_exptl_absorpt_process_details
;
CrysAlisPro 1.171.42.49 (Rigaku Oxford Diffraction, 2022)
Numerical absorption correction based on gaussian integration over
a multifaceted crystal model
Empirical absorption correction using spherical harmonics,
implemented in SCALE3 ABSPACK scaling algorithm.
;
_exptl_crystal_colour 'dull whiteish colourless'
_exptl_crystal_colour_lustre dull
_exptl_crystal_colour_modifier whiteish
_exptl_crystal_colour_primary colourless
_exptl_crystal_density_diffrn 1.421
_exptl_crystal_description plate
_exptl_crystal_F_000 2832
_exptl_crystal_size_max 0.24
_exptl_crystal_size_mid 0.17
_exptl_crystal_size_min 0.09
_refine_diff_density_max 0.738
_refine_diff_density_min -0.349
_refine_diff_density_rms 0.057
_refine_ls_extinction_method none
_refine_ls_goodness_of_fit_ref 1.032
_refine_ls_hydrogen_treatment constr
_refine_ls_matrix_type full
_refine_ls_number_parameters 823
_refine_ls_number_reflns 12798
_refine_ls_number_restraints 20
_refine_ls_restrained_S_all 1.031
_refine_ls_R_factor_all 0.0459
_refine_ls_R_factor_gt 0.0373
_refine_ls_shift/su_max 0.002
_refine_ls_shift/su_mean 0.000
_refine_ls_structure_factor_coef Fsqd
_refine_ls_weighting_details 'w=1/[\s^2^(Fo^2^)+(0.0587P)^2^+2.2644P] where P=(Fo^2^+2Fc^2^)/3'
_refine_ls_weighting_scheme calc
_refine_ls_wR_factor_gt 0.0976
_refine_ls_wR_factor_ref 0.1034
_reflns_Friedel_coverage 0.000
_reflns_number_gt 10788
_reflns_number_total 12798
_reflns_threshold_expression 'I > 2\s(I)'
_cod_data_source_file d4dt03322a2.cif
_cod_data_source_block tr25_et_p
_cod_database_code 7717681
_shelx_shelxl_version_number 2018/3
_shelx_space_group_comment
;
The symmetry employed for this shelxl refinement is uniquely defined
by the following loop, which should always be used as a source of
symmetry information in preference to the above space-group names.
They are only intended as comments.
;
_shelx_estimated_absorpt_t_max 0.864
_shelx_estimated_absorpt_t_min 0.690
_olex2_refinement_description
;
1. Restrained distances
 C59-C60A = C59-C60B
 1.55 with sigma of 0.01
 C60A-F13A = C60A-F14A = C60A-F15A
 1.33 with sigma of 0.01
 C60B-F13B = C60B-F14B = C60B-F15B
 1.33 with sigma of 0.01
 F13A-F14A = F13A-F15A = F14A-F15A
 2.15 with sigma of 0.02
 F13B-F14B = F13B-F15B = F14B-F15B
 2.15 with sigma of 0.02
 C59-F13A = C59-F14A = C59-F15A
 2.39 with sigma of 0.02
 C59-F13B = C59-F14B = C59-F15B
 2.39 with sigma of 0.02
2. Uiso/Uaniso restraints and constraints
Uanis(F13A) = Uanis(F13B)
Uanis(F14A) = Uanis(F14B)
Uanis(F15A) = Uanis(F15B)
Uanis(C60A) = Uanis(C60B)
3. Others
 Sof(F14B)=Sof(F15B)=Sof(F13B)=1-FVAR(1)
 Sof(F13A)=Sof(F14A)=Sof(F15A)=FVAR(1)
 Sof(C60B)=1-FVAR(2)
 Sof(C60A)=FVAR(2)
4.a Ternary CH refined with riding coordinates:
 C10(H10), C13(H13), C22(H22), C25(H25), C56(H56), C53(H53), C41(H41), C44(H44)
4.b Aromatic/amide H refined with riding coordinates:
 C2(H2), C3(H3), C6(H6), C7(H7), C8(H8), C18(H18), C19(H19), C20(H20),
 C34(H34), C33(H33), C51(H51), C50(H50), C49(H49), C37(H37), C38(H38), C39(H39)
4.c Idealised Me refined as rotating group:
 C11(H11A,H11B,H11C), C15(H15A,H15B,H15C), C14(H14A,H14B,H14C), C24(H24A,H24B,
 H24C), C23(H23A,H23B,H23C), C27(H27A,H27B,H27C), C26(H26A,H26B,H26C), C12(H12A,
 H12B,H12C), C57(H57A,H57B,H57C), C58(H58A,H58B,H58C), C54(H54A,H54B,H54C),
 C55(H55A,H55B,H55C), C43(H43A,H43B,H43C), C42(H42A,H42B,H42C), C45(H45A,H45B,
 H45C), C46(H46A,H46B,H46C)
;
_olex2_exptl_crystal_mounting_method 'mounted on a LithoLoop'
_olex2_submission_special_instructions 'No special instructions were received'
_oxdiff_exptl_absorpt_empirical_details
;
Empirical correction (ABSPACK) includes:
- Absorption correction using spherical harmonics
- Frame scaling
- B-factor correction
;

loop_
_space_group_symop_operation_xyz
'x, y, z'
'-x, y+1/2, -z+1/2'
'-x, -y, -z'
'x, -y-1/2, z-1/2'

loop_
_atom_site_label
_atom_site_type_symbol
_atom_site_fract_x
_atom_site_fract_y
_atom_site_fract_z
_atom_site_U_iso_or_equiv
_atom_site_adp_type
_atom_site_occupancy
_atom_site_site_symmetry_order
_atom_site_calc_flag
_atom_site_refinement_flags_posn
_atom_site_refinement_flags_adp
_atom_site_refinement_flags_occupancy
_atom_site_disorder_assembly
_atom_site_disorder_group
Cu1 Cu 0.62557(2) 0.60212(2) 0.76000(2) 0.01981(7) Uani 1 1 d . . . . .
F1 F 0.65495(5) 0.72249(10) 0.59238(6) 0.0402(3) Uani 1 1 d . . . . .
F2 F 0.65096(5) 0.78216(10) 0.68622(6) 0.0391(3) Uani 1 1 d . . . . .
F3 F 0.59790(5) 0.84740(9) 0.59624(6) 0.0370(3) Uani 1 1 d . . . . .
F4 F 0.49322(5) 0.78561(10) 0.60252(7) 0.0418(3) Uani 1 1 d . . . . .
F5 F 0.54688(6) 0.78693(9) 0.70274(6) 0.0371(3) Uani 1 1 d . . . . .
F6 F 0.49461(5) 0.65506(9) 0.66703(7) 0.0387(3) Uani 1 1 d . . . . .
F7 F 0.58566(6) 0.55973(10) 0.54269(6) 0.0418(3) Uani 1 1 d . . . . .
F8 F 0.54152(6) 0.70262(10) 0.50975(6) 0.0448(3) Uani 1 1 d . . . . .
F9 F 0.50242(6) 0.58068(10) 0.55140(6) 0.0420(3) Uani 1 1 d . . . . .
O1 O 0.59865(6) 0.59569(10) 0.66913(6) 0.0255(3) Uani 1 1 d . . . . .
N1 N 0.63046(6) 0.64924(11) 0.89638(7) 0.0184(3) Uani 1 1 d . . . . .
N2 N 0.69112(6) 0.53466(11) 0.89055(7) 0.0183(3) Uani 1 1 d . . . . .
C1 C 0.65098(7) 0.59702(12) 0.85199(8) 0.0171(3) Uani 1 1 d . . . . .
C2 C 0.69521(7) 0.54802(14) 0.95737(8) 0.0244(3) Uani 1 1 d . . . . .
H2 H 0.720171 0.513005 0.993673 0.029 Uiso 1 1 calc R U . . .
C3 C 0.65703(8) 0.62009(15) 0.96086(8) 0.0255(4) Uani 1 1 d . . . . .
H3 H 0.649727 0.645994 1.000130 0.031 Uiso 1 1 calc R U . . .
C4 C 0.58796(7) 0.72940(13) 0.87859(8) 0.0194(3) Uani 1 1 d . . . . .
C5 C 0.60569(8) 0.83281(14) 0.88104(9) 0.0250(3) Uani 1 1 d . . . . .
C6 C 0.56412(8) 0.90922(14) 0.86640(9) 0.0273(4) Uani 1 1 d . . . . .
H6 H 0.574544 0.980408 0.867384 0.033 Uiso 1 1 calc R U . . .
C7 C 0.50798(8) 0.88278(14) 0.85048(9) 0.0260(4) Uani 1 1 d . . . . .
H7 H 0.480249 0.935803 0.841316 0.031 Uiso 1 1 calc R U . . .
C8 C 0.49200(7) 0.77919(13) 0.84783(8) 0.0221(3) Uani 1 1 d . . . . .
H8 H 0.453289 0.762062 0.836306 0.026 Uiso 1 1 calc R U . . .
C9 C 0.53171(7) 0.69979(13) 0.86177(8) 0.0185(3) Uani 1 1 d . . . . .
C10 C 0.51448(7) 0.58607(13) 0.86083(8) 0.0207(3) Uani 1 1 d . . . . .
H10 H 0.544456 0.543362 0.850074 0.025 Uiso 1 1 calc R U . . .
C11 C 0.45925(8) 0.56254(15) 0.80850(10) 0.0310(4) Uani 1 1 d . . . . .
H11A H 0.428274 0.595396 0.821468 0.047 Uiso 1 1 calc R U . . .
H11B H 0.453362 0.487145 0.805143 0.047 Uiso 1 1 calc R U . . .
H11C H 0.460708 0.589992 0.765337 0.047 Uiso 1 1 calc R U . . .
C13 C 0.66717(9) 0.86335(15) 0.89662(12) 0.0363(5) Uani 1 1 d . . . . .
H13 H 0.690046 0.798270 0.906194 0.044 Uiso 1 1 calc R U . . .
C15 C 0.67850(12) 0.9154(2) 0.83594(14) 0.0599(8) Uani 1 1 d . . . . .
H15A H 0.656168 0.979151 0.825194 0.090 Uiso 1 1 calc R U . . .
H15B H 0.668206 0.867763 0.797944 0.090 Uiso 1 1 calc R U . . .
H15C H 0.718401 0.932729 0.845798 0.090 Uiso 1 1 calc R U . . .
C14 C 0.68517(9) 0.93333(17) 0.95787(11) 0.0355(4) Uani 1 1 d . . . . .
H14A H 0.725066 0.950073 0.966769 0.053 Uiso 1 1 calc R U . . .
H14B H 0.678823 0.897135 0.996329 0.053 Uiso 1 1 calc R U . . .
H14C H 0.663167 0.997674 0.949783 0.053 Uiso 1 1 calc R U . . .
C16 C 0.72809(7) 0.46879(13) 0.86638(8) 0.0208(3) Uani 1 1 d . . . . .
C17 C 0.71437(8) 0.36357(14) 0.85549(8) 0.0258(4) Uani 1 1 d . . . . .
C18 C 0.75239(9) 0.30133(16) 0.83490(10) 0.0356(4) Uani 1 1 d . . . . .
H18 H 0.744628 0.229400 0.826946 0.043 Uiso 1 1 calc R U . . .
C19 C 0.80117(10) 0.34244(19) 0.82586(10) 0.0405(5) Uani 1 1 d . . . . .
H19 H 0.826683 0.298433 0.812291 0.049 Uiso 1 1 calc R U . . .
C20 C 0.81308(9) 0.44685(18) 0.83638(10) 0.0362(5) Uani 1 1 d . . . . .
H20 H 0.846610 0.474038 0.829550 0.043 Uiso 1 1 calc R U . . .
C21 C 0.77656(7) 0.51328(15) 0.85694(9) 0.0258(4) Uani 1 1 d . . . . .
C22 C 0.78941(8) 0.62871(16) 0.86679(11) 0.0320(4) Uani 1 1 d . . . . .
H22 H 0.762748 0.659222 0.889729 0.038 Uiso 1 1 calc R U . . .
C24 C 0.77958(13) 0.6828(2) 0.79961(14) 0.0542(6) Uani 1 1 d . . . . .
H24A H 0.785678 0.757701 0.806520 0.081 Uiso 1 1 calc R U . . .
H24B H 0.741006 0.670166 0.772777 0.081 Uiso 1 1 calc R U . . .
H24C H 0.805742 0.655099 0.776406 0.081 Uiso 1 1 calc R U . . .
C23 C 0.84908(11) 0.6490(2) 0.91049(17) 0.0586(7) Uani 1 1 d . . . . .
H23A H 0.876119 0.623359 0.887895 0.088 Uiso 1 1 calc R U . . .
H23B H 0.854804 0.612830 0.953058 0.088 Uiso 1 1 calc R U . . .
H23C H 0.854494 0.723907 0.918473 0.088 Uiso 1 1 calc R U . . .
C25 C 0.65920(8) 0.32063(14) 0.86197(9) 0.0299(4) Uani 1 1 d . . . . .
H25 H 0.645134 0.369199 0.891012 0.036 Uiso 1 1 calc R U . . .
C27 C 0.61641(10) 0.31966(19) 0.79374(11) 0.0423(5) Uani 1 1 d . . . . .
H27A H 0.612425 0.390035 0.775030 0.063 Uiso 1 1 calc R U . . .
H27B H 0.580147 0.295839 0.798189 0.063 Uiso 1 1 calc R U . . .
H27C H 0.629145 0.272495 0.764160 0.063 Uiso 1 1 calc R U . . .
C26 C 0.66391(11) 0.21291(19) 0.89330(15) 0.0556(7) Uani 1 1 d . . . . .
H26A H 0.678674 0.163973 0.866468 0.083 Uiso 1 1 calc R U . . .
H26B H 0.626794 0.189720 0.895146 0.083 Uiso 1 1 calc R U . . .
H26C H 0.689299 0.215730 0.938439 0.083 Uiso 1 1 calc R U . . .
C28 C 0.57529(8) 0.67352(14) 0.62804(8) 0.0234(3) Uani 1 1 d . . . . .
C29 C 0.61972(9) 0.75775(15) 0.62559(9) 0.0291(4) Uani 1 1 d . . . . .
C30 C 0.52666(9) 0.72635(15) 0.64955(10) 0.0296(4) Uani 1 1 d . . . . .
C31 C 0.55099(9) 0.62860(16) 0.55660(9) 0.0315(4) Uani 1 1 d . . . . .
C12 C 0.51085(9) 0.55364(15) 0.92992(9) 0.0314(4) Uani 1 1 d . . . . .
H12A H 0.547316 0.564284 0.962498 0.047 Uiso 1 1 calc R U . . .
H12B H 0.500486 0.480026 0.929241 0.047 Uiso 1 1 calc R U . . .
H12C H 0.482446 0.595858 0.942242 0.047 Uiso 1 1 calc R U . . .
Cu2 Cu 0.86200(2) 0.13417(2) 0.72441(2) 0.02495(7) Uani 1 1 d . . . . .
F16 F 0.85654(8) -0.06272(13) 0.90909(9) 0.0665(5) Uani 1 1 d . . . . .
F17 F 0.81089(7) 0.00230(17) 0.81469(8) 0.0702(5) Uani 1 1 d . . . . .
F18 F 0.82098(7) 0.08916(16) 0.90415(8) 0.0652(5) Uani 1 1 d . . . . .
F11 F 0.96502(8) -0.07003(13) 0.89752(8) 0.0675(5) Uani 1 1 d . . . . .
F10 F 0.97764(7) 0.03009(18) 0.82166(9) 0.0763(6) Uani 1 1 d . . . . .
F12 F 0.90839(9) -0.07510(13) 0.79942(8) 0.0735(6) Uani 1 1 d . . . . .
F13A F 0.98626(7) 0.14722(15) 0.93014(8) 0.0582(5) Uani 0.927(2) 1 d D . P A 1
F14A F 0.93605(7) 0.06895(14) 0.98265(7) 0.0496(4) Uani 0.927(2) 1 d D . P A 1
F15A F 0.90993(8) 0.21699(13) 0.93712(7) 0.0587(5) Uani 0.927(2) 1 d D . P A 1
O2 O 0.88801(6) 0.14717(11) 0.81512(7) 0.0330(3) Uani 1 1 d . . . . .
N3 N 0.85819(6) 0.07604(11) 0.58979(7) 0.0232(3) Uani 1 1 d . . . . .
N4 N 0.80559(6) 0.20696(12) 0.59110(7) 0.0227(3) Uani 1 1 d . . . . .
C32 C 0.83960(7) 0.13774(13) 0.63185(9) 0.0226(3) Uani 1 1 d . . . . .
C34 C 0.80395(7) 0.19026(15) 0.52515(9) 0.0255(3) Uani 1 1 d . . . . .
H34 H 0.783406 0.229366 0.487799 0.031 Uiso 1 1 calc R U . . .
C33 C 0.83709(8) 0.10794(14) 0.52438(9) 0.0255(4) Uani 1 1 d . . . . .
H33 H 0.844590 0.077554 0.486378 0.031 Uiso 1 1 calc R U . . .
C47 C 0.89850(8) -0.00676(14) 0.61141(9) 0.0263(4) Uani 1 1 d . . . . .
C52 C 0.87875(9) -0.10709(15) 0.61777(10) 0.0323(4) Uani 1 1 d . . . . .
C51 C 0.91894(11) -0.18480(16) 0.63866(11) 0.0414(5) Uani 1 1 d . . . . .
H51 H 0.907223 -0.253714 0.644229 0.050 Uiso 1 1 calc R U . . .
C50 C 0.97543(11) -0.16361(18) 0.65141(12) 0.0445(5) Uani 1 1 d . . . . .
H50 H 1.002094 -0.217884 0.665189 0.053 Uiso 1 1 calc R U . . .
C49 C 0.99329(10) -0.06356(18) 0.64416(12) 0.0396(5) Uani 1 1 d . . . . .
H49 H 1.032260 -0.050023 0.652827 0.048 Uiso 1 1 calc R U . . .
C48 C 0.95520(9) 0.01783(15) 0.62436(10) 0.0320(4) Uani 1 1 d . . . . .
C56 C 0.97539(9) 0.12729(16) 0.61642(13) 0.0391(5) Uani 1 1 d . . . . .
H56 H 0.942436 0.175030 0.608940 0.047 Uiso 1 1 calc R U . . .
C57 C 1.01931(12) 0.1634(2) 0.67929(14) 0.0540(6) Uani 1 1 d . . . . .
H57A H 1.052555 0.118940 0.687150 0.081 Uiso 1 1 calc R U . . .
H57B H 1.003739 0.158866 0.717377 0.081 Uiso 1 1 calc R U . . .
H57C H 1.029790 0.235599 0.673617 0.081 Uiso 1 1 calc R U . . .
C58 C 0.99750(10) 0.1337(2) 0.55528(14) 0.0518(6) Uani 1 1 d . . . . .
H58A H 1.010705 0.204448 0.551008 0.078 Uiso 1 1 calc R U . . .
H58B H 0.967386 0.115976 0.515418 0.078 Uiso 1 1 calc R U . . .
H58C H 1.028602 0.084623 0.560224 0.078 Uiso 1 1 calc R U . . .
C53 C 0.81661(10) -0.13100(17) 0.60457(12) 0.0407(5) Uani 1 1 d . . . . .
H53 H 0.795620 -0.070978 0.578922 0.049 Uiso 1 1 calc R U . . .
C54 C 0.79837(13) -0.2276(2) 0.56240(17) 0.0644(8) Uani 1 1 d . . . . .
H54A H 0.815146 -0.289185 0.587759 0.097 Uiso 1 1 calc R U . . .
H54B H 0.810753 -0.222480 0.521960 0.097 Uiso 1 1 calc R U . . .
H54C H 0.757432 -0.233341 0.550258 0.097 Uiso 1 1 calc R U . . .
C55 C 0.80018(17) -0.1377(4) 0.66904(18) 0.1034(17) Uani 1 1 d . . . . .
H55A H 0.812495 -0.074639 0.695331 0.155 Uiso 1 1 calc R U . . .
H55B H 0.818070 -0.198583 0.694386 0.155 Uiso 1 1 calc R U . . .
H55C H 0.759375 -0.144237 0.659063 0.155 Uiso 1 1 calc R U . . .
C35 C 0.77516(7) 0.28984(15) 0.61273(9) 0.0262(4) Uani 1 1 d . . . . .
C36 C 0.80142(8) 0.38511(15) 0.62924(9) 0.0291(4) Uani 1 1 d . . . . .
C37 C 0.77051(10) 0.46462(18) 0.64805(11) 0.0403(5) Uani 1 1 d . . . . .
H37 H 0.787245 0.530836 0.659989 0.048 Uiso 1 1 calc R U . . .
C38 C 0.71577(10) 0.4478(2) 0.64946(11) 0.0464(6) Uani 1 1 d . . . . .
H38 H 0.694995 0.502807 0.661497 0.056 Uiso 1 1 calc R U . . .
C39 C 0.69150(9) 0.3521(2) 0.63353(12) 0.0505(6) Uani 1 1 d . . . . .
H39 H 0.654058 0.341619 0.635224 0.061 Uiso 1 1 calc R U . . .
C40 C 0.72037(9) 0.2696(2) 0.61489(11) 0.0421(5) Uani 1 1 d . . . . .
C41 C 0.69464(11) 0.1608(3) 0.60189(17) 0.0711(10) Uani 1 1 d . . . . .
H41 H 0.717981 0.119233 0.579206 0.085 Uiso 1 1 calc R U . . .
C43 C 0.63477(13) 0.1644(4) 0.55553(19) 0.1027(18) Uani 1 1 d . . . . .
H43A H 0.609995 0.197867 0.578509 0.154 Uiso 1 1 calc R U . . .
H43B H 0.621637 0.093405 0.542967 0.154 Uiso 1 1 calc R U . . .
H43C H 0.634427 0.204137 0.515478 0.154 Uiso 1 1 calc R U . . .
C42 C 0.69694(14) 0.1066(3) 0.6678(2) 0.0802(11) Uani 1 1 d . . . . .
H42A H 0.735780 0.104796 0.695840 0.120 Uiso 1 1 calc R U . . .
H42B H 0.682749 0.035393 0.659011 0.120 Uiso 1 1 calc R U . . .
H42C H 0.673761 0.144975 0.690812 0.120 Uiso 1 1 calc R U . . .
C44 C 0.86197(9) 0.40336(15) 0.62904(11) 0.0335(4) Uani 1 1 d . . . . .
H44 H 0.873563 0.343241 0.605596 0.040 Uiso 1 1 calc R U . . .
C45 C 0.90053(11) 0.4056(3) 0.69962(14) 0.0573(7) Uani 1 1 d . . . . .
H45A H 0.891735 0.466419 0.723061 0.086 Uiso 1 1 calc R U . . .
H45B H 0.939589 0.409581 0.698228 0.086 Uiso 1 1 calc R U . . .
H45C H 0.895122 0.342133 0.723040 0.086 Uiso 1 1 calc R U . . .
C46 C 0.86942(13) 0.5021(2) 0.59200(14) 0.0543(6) Uani 1 1 d . . . . .
H46A H 0.843319 0.501055 0.547245 0.081 Uiso 1 1 calc R U . . .
H46B H 0.907972 0.505631 0.588739 0.081 Uiso 1 1 calc R U . . .
H46C H 0.861743 0.562970 0.616233 0.081 Uiso 1 1 calc R U . . .
C59 C 0.90088(8) 0.07405(15) 0.86261(9) 0.0284(4) Uani 1 1 d D . . . .
C62 C 0.84745(11) 0.0231(2) 0.87286(12) 0.0475(6) Uani 1 1 d . . . . .
C61 C 0.93927(11) -0.0108(2) 0.84626(12) 0.0484(6) Uani 1 1 d . . . . .
C60A C 0.9337(3) 0.1269(4) 0.92941(14) 0.0365(10) Uani 0.89(3) 1 d D . P A 1
F14B F 0.8791(7) 0.1665(15) 0.9494(7) 0.0496(4) Uani 0.073(2) 1 d D . P A 2
F15B F 0.9442(8) 0.2279(11) 0.9111(8) 0.0587(5) Uani 0.073(2) 1 d D . P A 2
F13B F 0.9608(8) 0.0942(16) 0.9742(8) 0.0582(5) Uani 0.073(2) 1 d D . P A 2
C60B C 0.9219(7) 0.1408(11) 0.9262(6) 0.0365(10) Uani 0.11(3) 1 d D . P A 2

loop_
_atom_site_aniso_label
_atom_site_aniso_U_11
_atom_site_aniso_U_22
_atom_site_aniso_U_33
_atom_site_aniso_U_23
_atom_site_aniso_U_13
_atom_site_aniso_U_12
Cu1 0.02372(13) 0.02136(13) 0.01461(12) 0.00230(9) 0.00577(9) 0.00431(9)
F1 0.0414(7) 0.0487(7) 0.0367(6) 0.0031(5) 0.0212(5) -0.0035(5)
F2 0.0433(7) 0.0442(7) 0.0259(6) -0.0010(5) 0.0033(5) -0.0142(5)
F3 0.0480(7) 0.0284(6) 0.0347(6) 0.0092(5) 0.0115(5) -0.0042(5)
F4 0.0389(7) 0.0374(6) 0.0466(7) 0.0156(5) 0.0077(6) 0.0121(5)
F5 0.0532(7) 0.0274(6) 0.0346(6) -0.0033(5) 0.0189(5) 0.0056(5)
F6 0.0400(7) 0.0329(6) 0.0502(7) 0.0067(5) 0.0241(6) 0.0008(5)
F7 0.0607(8) 0.0426(7) 0.0240(5) -0.0079(5) 0.0148(5) 0.0018(6)
F8 0.0673(9) 0.0432(7) 0.0174(5) 0.0093(5) 0.0009(5) -0.0044(6)
F9 0.0456(7) 0.0421(7) 0.0318(6) -0.0031(5) -0.0001(5) -0.0129(6)
O1 0.0360(7) 0.0236(6) 0.0163(5) 0.0027(4) 0.0060(5) 0.0062(5)
N1 0.0184(6) 0.0187(6) 0.0177(6) -0.0020(5) 0.0044(5) 0.0014(5)
N2 0.0183(6) 0.0198(6) 0.0162(6) 0.0003(5) 0.0038(5) 0.0011(5)
C1 0.0169(7) 0.0165(7) 0.0181(7) -0.0001(6) 0.0051(6) -0.0006(6)
C2 0.0228(8) 0.0322(9) 0.0158(8) 0.0003(6) 0.0017(6) 0.0038(7)
C3 0.0253(8) 0.0344(9) 0.0157(7) -0.0034(7) 0.0038(6) 0.0029(7)
C4 0.0210(8) 0.0182(7) 0.0197(7) -0.0015(6) 0.0068(6) 0.0033(6)
C5 0.0257(9) 0.0204(8) 0.0309(9) -0.0045(7) 0.0109(7) -0.0019(7)
C6 0.0331(10) 0.0172(8) 0.0327(9) -0.0023(7) 0.0108(8) 0.0003(7)
C7 0.0301(9) 0.0226(8) 0.0240(8) -0.0003(6) 0.0056(7) 0.0075(7)
C8 0.0211(8) 0.0247(8) 0.0196(7) -0.0006(6) 0.0045(6) 0.0022(6)
C9 0.0218(8) 0.0199(8) 0.0146(7) -0.0013(6) 0.0062(6) 0.0000(6)
C10 0.0205(8) 0.0202(8) 0.0218(8) -0.0002(6) 0.0066(6) -0.0002(6)
C11 0.0316(10) 0.0284(9) 0.0298(9) -0.0005(7) 0.0031(8) -0.0073(7)
C13 0.0273(10) 0.0238(9) 0.0611(14) -0.0102(9) 0.0179(9) -0.0057(7)
C15 0.0572(16) 0.0788(19) 0.0568(15) -0.0356(14) 0.0374(13) -0.0404(14)
C14 0.0316(10) 0.0339(10) 0.0373(11) 0.0014(8) 0.0035(8) -0.0074(8)
C16 0.0207(8) 0.0239(8) 0.0161(7) 0.0008(6) 0.0023(6) 0.0071(6)
C17 0.0307(9) 0.0238(8) 0.0185(8) -0.0004(6) -0.0006(7) 0.0064(7)
C18 0.0454(12) 0.0284(10) 0.0297(10) -0.0051(8) 0.0047(9) 0.0137(8)
C19 0.0421(12) 0.0488(13) 0.0317(10) 0.0008(9) 0.0120(9) 0.0258(10)
C20 0.0289(10) 0.0506(12) 0.0319(10) 0.0060(9) 0.0132(8) 0.0145(9)
C21 0.0216(8) 0.0327(9) 0.0228(8) 0.0049(7) 0.0055(7) 0.0067(7)
C22 0.0238(9) 0.0328(10) 0.0409(11) 0.0071(8) 0.0117(8) -0.0001(7)
C24 0.0673(17) 0.0453(14) 0.0519(14) 0.0175(11) 0.0196(13) -0.0022(12)
C23 0.0357(13) 0.0484(14) 0.082(2) 0.0054(13) -0.0003(13) -0.0074(11)
C25 0.0331(10) 0.0224(9) 0.0288(9) -0.0015(7) -0.0001(8) -0.0020(7)
C27 0.0365(11) 0.0458(12) 0.0353(11) 0.0016(9) -0.0053(9) -0.0046(9)
C26 0.0428(13) 0.0368(12) 0.0735(18) 0.0220(12) -0.0065(12) -0.0077(10)
C28 0.0302(9) 0.0229(8) 0.0170(7) 0.0022(6) 0.0064(7) -0.0001(7)
C29 0.0356(10) 0.0310(9) 0.0212(8) 0.0028(7) 0.0089(7) -0.0030(8)
C30 0.0363(10) 0.0237(9) 0.0296(9) 0.0070(7) 0.0105(8) 0.0033(7)
C31 0.0433(11) 0.0302(9) 0.0189(8) 0.0028(7) 0.0053(8) -0.0027(8)
C12 0.0380(10) 0.0299(9) 0.0265(9) 0.0056(7) 0.0093(8) -0.0046(8)
Cu2 0.02800(14) 0.02747(14) 0.01953(13) 0.00053(10) 0.00687(10) 0.00380(10)
F16 0.0830(12) 0.0554(9) 0.0606(10) 0.0158(8) 0.0191(9) -0.0205(8)
F17 0.0521(9) 0.1029(14) 0.0473(8) 0.0018(9) 0.0000(7) -0.0336(9)
F18 0.0497(9) 0.0982(13) 0.0551(9) 0.0130(9) 0.0269(7) 0.0125(9)
F11 0.0788(12) 0.0566(9) 0.0528(9) 0.0080(7) -0.0056(8) 0.0396(9)
F10 0.0545(10) 0.1118(16) 0.0715(11) 0.0171(10) 0.0324(9) 0.0393(10)
F12 0.1025(14) 0.0494(9) 0.0527(9) -0.0152(7) -0.0049(9) 0.0338(9)
F13A 0.0417(8) 0.0799(12) 0.0444(8) 0.0025(8) -0.0021(7) -0.0220(8)
F14A 0.0547(10) 0.0641(10) 0.0229(6) 0.0096(6) -0.0011(6) -0.0066(8)
F15A 0.0869(13) 0.0476(9) 0.0332(8) -0.0146(6) 0.0029(8) 0.0100(8)
O2 0.0441(8) 0.0308(7) 0.0226(6) 0.0007(5) 0.0066(6) 0.0090(6)
N3 0.0262(7) 0.0218(7) 0.0220(7) -0.0013(5) 0.0076(6) -0.0028(6)
N4 0.0188(7) 0.0276(7) 0.0212(7) -0.0025(6) 0.0049(5) -0.0023(6)
C32 0.0209(8) 0.0232(8) 0.0243(8) -0.0016(6) 0.0072(7) -0.0048(6)
C34 0.0240(8) 0.0308(9) 0.0203(8) -0.0016(7) 0.0040(7) -0.0026(7)
C33 0.0272(9) 0.0290(9) 0.0203(8) -0.0037(7) 0.0066(7) -0.0044(7)
C47 0.0328(9) 0.0219(8) 0.0243(8) -0.0015(6) 0.0081(7) 0.0012(7)
C52 0.0441(11) 0.0238(9) 0.0268(9) -0.0027(7) 0.0061(8) -0.0036(8)
C51 0.0578(14) 0.0208(9) 0.0401(11) -0.0001(8) 0.0045(10) -0.0009(9)
C50 0.0557(14) 0.0294(10) 0.0421(12) -0.0009(9) 0.0030(10) 0.0129(10)
C49 0.0363(11) 0.0355(11) 0.0450(12) 0.0003(9) 0.0078(9) 0.0080(9)
C48 0.0338(10) 0.0277(9) 0.0354(10) -0.0003(8) 0.0112(8) 0.0037(8)
C56 0.0258(10) 0.0297(10) 0.0620(14) 0.0069(9) 0.0122(10) 0.0006(8)
C57 0.0602(16) 0.0396(13) 0.0613(16) -0.0054(11) 0.0153(13) -0.0145(11)
C58 0.0359(12) 0.0600(16) 0.0563(15) 0.0198(12) 0.0077(11) -0.0048(11)
C53 0.0458(12) 0.0309(10) 0.0423(12) -0.0003(9) 0.0072(10) -0.0135(9)
C54 0.0560(16) 0.0406(14) 0.0762(19) -0.0166(13) -0.0155(14) -0.0020(12)
C55 0.082(2) 0.170(5) 0.065(2) -0.027(2) 0.0317(19) -0.081(3)
C35 0.0207(8) 0.0365(10) 0.0203(8) -0.0017(7) 0.0036(6) 0.0053(7)
C36 0.0301(9) 0.0295(9) 0.0274(9) 0.0023(7) 0.0075(7) 0.0085(7)
C37 0.0483(13) 0.0350(11) 0.0398(11) 0.0023(9) 0.0161(10) 0.0152(9)
C38 0.0430(12) 0.0607(15) 0.0366(11) 0.0011(10) 0.0127(10) 0.0291(11)
C39 0.0250(10) 0.0855(19) 0.0416(12) -0.0181(12) 0.0105(9) 0.0089(11)
C40 0.0241(10) 0.0669(15) 0.0371(11) -0.0176(10) 0.0114(8) -0.0044(10)
C41 0.0376(13) 0.097(2) 0.092(2) -0.059(2) 0.0395(15) -0.0302(14)
C43 0.0480(17) 0.186(5) 0.083(2) -0.078(3) 0.0322(17) -0.057(2)
C42 0.0571(18) 0.070(2) 0.124(3) -0.021(2) 0.042(2) -0.0273(16)
C44 0.0350(10) 0.0253(9) 0.0427(11) -0.0034(8) 0.0148(9) -0.0025(7)
C45 0.0364(12) 0.0774(19) 0.0545(15) 0.0132(13) 0.0067(11) -0.0160(12)
C46 0.0652(17) 0.0492(14) 0.0581(15) 0.0134(12) 0.0331(14) 0.0024(12)
C59 0.0306(9) 0.0292(9) 0.0228(8) 0.0014(7) 0.0032(7) 0.0047(7)
C62 0.0452(13) 0.0587(15) 0.0345(11) 0.0065(10) 0.0045(10) -0.0098(11)
C61 0.0532(14) 0.0504(14) 0.0375(12) 0.0034(10) 0.0061(10) 0.0258(11)
C60A 0.039(2) 0.0399(14) 0.0258(10) 0.0017(9) 0.0008(10) -0.0008(15)
F14B 0.0547(10) 0.0641(10) 0.0229(6) 0.0096(6) -0.0011(6) -0.0066(8)
F15B 0.0869(13) 0.0476(9) 0.0332(8) -0.0146(6) 0.0029(8) 0.0100(8)
F13B 0.0417(8) 0.0799(12) 0.0444(8) 0.0025(8) -0.0021(7) -0.0220(8)
C60B 0.039(2) 0.0399(14) 0.0258(10) 0.0017(9) 0.0008(10) -0.0008(15)

loop_
_atom_type_symbol
_atom_type_description
_atom_type_scat_dispersion_real
_atom_type_scat_dispersion_imag
_atom_type_scat_source
C C 0.0181 0.0091 'International Tables Vol C Tables 4.2.6.8 and 6.1.1.4'
H H 0.0000 0.0000 'International Tables Vol C Tables 4.2.6.8 and 6.1.1.4'
Cu Cu -1.9646 0.5888 'International Tables Vol C Tables 4.2.6.8 and 6.1.1.4'
F F 0.0727 0.0534 'International Tables Vol C Tables 4.2.6.8 and 6.1.1.4'
N N 0.0311 0.0180 'International Tables Vol C Tables 4.2.6.8 and 6.1.1.4'
O O 0.0492 0.0322 'International Tables Vol C Tables 4.2.6.8 and 6.1.1.4'

loop_
_exptl_crystal_face_index_h
_exptl_crystal_face_index_k
_exptl_crystal_face_index_l
_exptl_crystal_face_perp_dist
-6 1 -10 0.0533
5 0 11 0.0361
-3 -8 2 0.1049
4 8 -2 0.0762
3 -4 -12 0.1134
8 -2 9 0.0446
0 2 12 0.0608
-16 0 0 0.0133
16 1 -1 0.0812
-11 -6 0 0.0649
10 -6 3 0.0984
1 2 -13 0.0618

loop_
_geom_angle_atom_site_label_1
_geom_angle_atom_site_label_2
_geom_angle_atom_site_label_3
_geom_angle
_geom_angle_site_symmetry_1
_geom_angle_site_symmetry_3
_geom_angle_publ_flag
O1 Cu1 C1 175.17(6) . . ?
C28 O1 Cu1 126.80(11) . . ?
C1 N1 C3 111.56(14) . . ?
C1 N1 C4 124.23(14) . . ?
C3 N1 C4 124.15(14) . . ?
C1 N2 C2 111.28(14) . . ?
C1 N2 C16 124.98(13) . . ?
C2 N2 C16 123.57(14) . . ?
N1 C1 Cu1 127.62(12) . . ?
N1 C1 N2 103.84(13) . . ?
N2 C1 Cu1 128.35(12) . . ?
N2 C2 H2 126.7 . . ?
C3 C2 N2 106.63(15) . . ?
C3 C2 H2 126.7 . . ?
N1 C3 H3 126.6 . . ?
C2 C3 N1 106.70(15) . . ?
C2 C3 H3 126.6 . . ?
C5 C4 N1 117.92(15) . . ?
C9 C4 N1 118.54(14) . . ?
C9 C4 C5 123.51(15) . . ?
C4 C5 C13 122.74(16) . . ?
C6 C5 C4 117.08(16) . . ?
C6 C5 C13 120.15(16) . . ?
C5 C6 H6 119.5 . . ?
C7 C6 C5 120.97(17) . . ?
C7 C6 H6 119.5 . . ?
C6 C7 H7 119.9 . . ?
C6 C7 C8 120.26(16) . . ?
C8 C7 H7 119.9 . . ?
C7 C8 H8 119.4 . . ?
C7 C8 C9 121.18(16) . . ?
C9 C8 H8 119.4 . . ?
C4 C9 C10 121.57(15) . . ?
C8 C9 C4 116.99(15) . . ?
C8 C9 C10 121.41(15) . . ?
C9 C10 H10 107.8 . . ?
C9 C10 C11 113.11(14) . . ?
C9 C10 C12 109.84(14) . . ?
C11 C10 H10 107.8 . . ?
C11 C10 C12 110.25(15) . . ?
C12 C10 H10 107.8 . . ?
C10 C11 H11A 109.5 . . ?
C10 C11 H11B 109.5 . . ?
C10 C11 H11C 109.5 . . ?
H11A C11 H11B 109.5 . . ?
H11A C11 H11C 109.5 . . ?
H11B C11 H11C 109.5 . . ?
C5 C13 H13 107.9 . . ?
C5 C13 C15 109.9(2) . . ?
C5 C13 C14 111.95(17) . . ?
C15 C13 H13 107.9 . . ?
C14 C13 H13 107.9 . . ?
C14 C13 C15 111.13(17) . . ?
C13 C15 H15A 109.5 . . ?
C13 C15 H15B 109.5 . . ?
C13 C15 H15C 109.5 . . ?
H15A C15 H15B 109.5 . . ?
H15A C15 H15C 109.5 . . ?
H15B C15 H15C 109.5 . . ?
C13 C14 H14A 109.5 . . ?
C13 C14 H14B 109.5 . . ?
C13 C14 H14C 109.5 . . ?
H14A C14 H14B 109.5 . . ?
H14A C14 H14C 109.5 . . ?
H14B C14 H14C 109.5 . . ?
C17 C16 N2 118.42(16) . . ?
C21 C16 N2 117.91(15) . . ?
C21 C16 C17 123.64(16) . . ?
C16 C17 C25 121.49(16) . . ?
C18 C17 C16 116.78(18) . . ?
C18 C17 C25 121.65(18) . . ?
C17 C18 H18 119.4 . . ?
C19 C18 C17 121.2(2) . . ?
C19 C18 H18 119.4 . . ?
C18 C19 H19 119.7 . . ?
C20 C19 C18 120.50(18) . . ?
C20 C19 H19 119.7 . . ?
C19 C20 H20 119.5 . . ?
C19 C20 C21 121.0(2) . . ?
C21 C20 H20 119.5 . . ?
C16 C21 C20 116.89(18) . . ?
C16 C21 C22 122.53(16) . . ?
C20 C21 C22 120.58(18) . . ?
C21 C22 H22 107.8 . . ?
C21 C22 C24 110.24(19) . . ?
C21 C22 C23 112.28(18) . . ?
C24 C22 H22 107.8 . . ?
C24 C22 C23 110.7(2) . . ?
C23 C22 H22 107.8 . . ?
C22 C24 H24A 109.5 . . ?
C22 C24 H24B 109.5 . . ?
C22 C24 H24C 109.5 . . ?
H24A C24 H24B 109.5 . . ?
H24A C24 H24C 109.5 . . ?
H24B C24 H24C 109.5 . . ?
C22 C23 H23A 109.5 . . ?
C22 C23 H23B 109.5 . . ?
C22 C23 H23C 109.5 . . ?
H23A C23 H23B 109.5 . . ?
H23A C23 H23C 109.5 . . ?
H23B C23 H23C 109.5 . . ?
C17 C25 H25 107.7 . . ?
C17 C25 C27 109.32(17) . . ?
C17 C25 C26 113.96(18) . . ?
C27 C25 H25 107.7 . . ?
C26 C25 H25 107.7 . . ?
C26 C25 C27 110.24(18) . . ?
C25 C27 H27A 109.5 . . ?
C25 C27 H27B 109.5 . . ?
C25 C27 H27C 109.5 . . ?
H27A C27 H27B 109.5 . . ?
H27A C27 H27C 109.5 . . ?
H27B C27 H27C 109.5 . . ?
C25 C26 H26A 109.5 . . ?
C25 C26 H26B 109.5 . . ?
C25 C26 H26C 109.5 . . ?
H26A C26 H26B 109.5 . . ?
H26A C26 H26C 109.5 . . ?
H26B C26 H26C 109.5 . . ?
O1 C28 C29 110.84(15) . . ?
O1 C28 C30 111.83(14) . . ?
O1 C28 C31 108.75(15) . . ?
C29 C28 C30 108.66(15) . . ?
C29 C28 C31 108.35(14) . . ?
C30 C28 C31 108.32(15) . . ?
F1 C29 F3 106.93(14) . . ?
F1 C29 C28 110.67(15) . . ?
F2 C29 F1 106.47(16) . . ?
F2 C29 F3 106.72(16) . . ?
F2 C29 C28 111.35(14) . . ?
F3 C29 C28 114.28(16) . . ?
F4 C30 F5 107.10(15) . . ?
F4 C30 C28 114.13(15) . . ?
F5 C30 C28 110.67(16) . . ?
F6 C30 F4 107.38(16) . . ?
F6 C30 F5 106.70(15) . . ?
F6 C30 C28 110.52(15) . . ?
F7 C31 F8 107.88(16) . . ?
F7 C31 F9 107.62(17) . . ?
F7 C31 C28 110.91(16) . . ?
F8 C31 C28 112.41(16) . . ?
F9 C31 F8 107.35(17) . . ?
F9 C31 C28 110.48(15) . . ?
C10 C12 H12A 109.5 . . ?
C10 C12 H12B 109.5 . . ?
C10 C12 H12C 109.5 . . ?
H12A C12 H12B 109.5 . . ?
H12A C12 H12C 109.5 . . ?
H12B C12 H12C 109.5 . . ?
O2 Cu2 C32 172.65(7) . . ?
C59 O2 Cu2 130.24(12) . . ?
C32 N3 C33 111.37(15) . . ?
C32 N3 C47 123.94(15) . . ?
C33 N3 C47 124.50(15) . . ?
C32 N4 C34 111.46(15) . . ?
C32 N4 C35 125.08(14) . . ?
C34 N4 C35 123.45(15) . . ?
N3 C32 Cu2 127.10(14) . . ?
N4 C32 Cu2 128.71(13) . . ?
N4 C32 N3 103.94(15) . . ?
N4 C34 H34 126.7 . . ?
C33 C34 N4 106.59(16) . . ?
C33 C34 H34 126.7 . . ?
N3 C33 H33 126.7 . . ?
C34 C33 N3 106.62(15) . . ?
C34 C33 H33 126.7 . . ?
C52 C47 N3 118.57(17) . . ?
C48 C47 N3 117.91(16) . . ?
C48 C47 C52 123.52(18) . . ?
C47 C52 C53 122.24(19) . . ?
C51 C52 C47 116.8(2) . . ?
C51 C52 C53 120.92(19) . . ?
C52 C51 H51 119.3 . . ?
C50 C51 C52 121.3(2) . . ?
C50 C51 H51 119.3 . . ?
C51 C50 H50 119.9 . . ?
C51 C50 C49 120.1(2) . . ?
C49 C50 H50 119.9 . . ?
C50 C49 H49 119.4 . . ?
C50 C49 C48 121.3(2) . . ?
C48 C49 H49 119.4 . . ?
C47 C48 C56 122.36(17) . . ?
C49 C48 C47 116.92(19) . . ?
C49 C48 C56 120.71(19) . . ?
C48 C56 H56 107.8 . . ?
C48 C56 C57 111.44(19) . . ?
C48 C56 C58 110.3(2) . . ?
C57 C56 H56 107.8 . . ?
C58 C56 H56 107.8 . . ?
C58 C56 C57 111.6(2) . . ?
C56 C57 H57A 109.5 . . ?
C56 C57 H57B 109.5 . . ?
C56 C57 H57C 109.5 . . ?
H57A C57 H57B 109.5 . . ?
H57A C57 H57C 109.5 . . ?
H57B C57 H57C 109.5 . . ?
C56 C58 H58A 109.5 . . ?
C56 C58 H58B 109.5 . . ?
C56 C58 H58C 109.5 . . ?
H58A C58 H58B 109.5 . . ?
H58A C58 H58C 109.5 . . ?
H58B C58 H58C 109.5 . . ?
C52 C53 H53 107.0 . . ?
C54 C53 C52 113.2(2) . . ?
C54 C53 H53 107.0 . . ?
C55 C53 C52 111.1(2) . . ?
C55 C53 H53 107.0 . . ?
C55 C53 C54 111.1(3) . . ?
C53 C54 H54A 109.5 . . ?
C53 C54 H54B 109.5 . . ?
C53 C54 H54C 109.5 . . ?
H54A C54 H54B 109.5 . . ?
H54A C54 H54C 109.5 . . ?
H54B C54 H54C 109.5 . . ?
C53 C55 H55A 109.5 . . ?
C53 C55 H55B 109.5 . . ?
C53 C55 H55C 109.5 . . ?
H55A C55 H55B 109.5 . . ?
H55A C55 H55C 109.5 . . ?
H55B C55 H55C 109.5 . . ?
C36 C35 N4 118.53(16) . . ?
C36 C35 C40 123.44(18) . . ?
C40 C35 N4 118.03(18) . . ?
C35 C36 C37 117.32(19) . . ?
C35 C36 C44 122.15(16) . . ?
C37 C36 C44 120.51(19) . . ?
C36 C37 H37 119.6 . . ?
C38 C37 C36 120.7(2) . . ?
C38 C37 H37 119.6 . . ?
C37 C38 H38 119.9 . . ?
C39 C38 C37 120.2(2) . . ?
C39 C38 H38 119.9 . . ?
C38 C39 H39 119.2 . . ?
C38 C39 C40 121.7(2) . . ?
C40 C39 H39 119.2 . . ?
C35 C40 C41 121.7(2) . . ?
C39 C40 C35 116.6(2) . . ?
C39 C40 C41 121.5(2) . . ?
C40 C41 H41 107.7 . . ?
C40 C41 C43 111.6(3) . . ?
C40 C41 C42 110.3(2) . . ?
C43 C41 H41 107.7 . . ?
C42 C41 H41 107.7 . . ?
C42 C41 C43 111.7(3) . . ?
C41 C43 H43A 109.5 . . ?
C41 C43 H43B 109.5 . . ?
C41 C43 H43C 109.5 . . ?
H43A C43 H43B 109.5 . . ?
H43A C43 H43C 109.5 . . ?
H43B C43 H43C 109.5 . . ?
C41 C42 H42A 109.5 . . ?
C41 C42 H42B 109.5 . . ?
C41 C42 H42C 109.5 . . ?
H42A C42 H42B 109.5 . . ?
H42A C42 H42C 109.5 . . ?
H42B C42 H42C 109.5 . . ?
C36 C44 H44 107.6 . . ?
C36 C44 C46 112.89(19) . . ?
C45 C44 C36 110.84(18) . . ?
C45 C44 H44 107.6 . . ?
C45 C44 C46 110.2(2) . . ?
C46 C44 H44 107.6 . . ?
C44 C45 H45A 109.5 . . ?
C44 C45 H45B 109.5 . . ?
C44 C45 H45C 109.5 . . ?
H45A C45 H45B 109.5 . . ?
H45A C45 H45C 109.5 . . ?
H45B C45 H45C 109.5 . . ?
C44 C46 H46A 109.5 . . ?
C44 C46 H46B 109.5 . . ?
C44 C46 H46C 109.5 . . ?
H46A C46 H46B 109.5 . . ?
H46A C46 H46C 109.5 . . ?
H46B C46 H46C 109.5 . . ?
O2 C59 C62 111.27(17) . . ?
O2 C59 C61 111.38(16) . . ?
O2 C59 C60A 108.4(2) . . ?
O2 C59 C60B 101.7(6) . . ?
C62 C59 C61 109.7(2) . . ?
C62 C59 C60A 108.3(2) . . ?
C61 C59 C60A 107.7(3) . . ?
C60B C59 C62 102.3(6) . . ?
C60B C59 C61 120.0(6) . . ?
F16 C62 F17 108.8(2) . . ?
F16 C62 F18 106.0(2) . . ?
F16 C62 C59 114.6(2) . . ?
F17 C62 F18 105.7(2) . . ?
F17 C62 C59 110.62(19) . . ?
F18 C62 C59 110.7(2) . . ?
F11 C61 F12 106.5(2) . . ?
F11 C61 C59 114.44(19) . . ?
F10 C61 F11 107.9(2) . . ?
F10 C61 F12 106.8(2) . . ?
F10 C61 C59 111.3(2) . . ?
F12 C61 C59 109.4(2) . . ?
F13A C60A F14A 106.7(4) . . ?
F13A C60A F15A 107.2(2) . . ?
F13A C60A C59 111.2(3) . . ?
F14A C60A F15A 107.7(3) . . ?
F14A C60A C59 113.4(2) . . ?
F15A C60A C59 110.4(4) . . ?
F14B C60B C59 109.9(11) . . ?
F14B C60B F13B 108.9(12) . . ?
F15B C60B C59 109.1(10) . . ?
F15B C60B F14B 107.9(13) . . ?
F15B C60B F13B 107.3(12) . . ?
F13B C60B C59 113.6(11) . . ?

loop_
_geom_bond_atom_site_label_1
_geom_bond_atom_site_label_2
_geom_bond_distance
_geom_bond_site_symmetry_2
_geom_bond_publ_flag
Cu1 O1 1.8343(12) . ?
Cu1 C1 1.8532(16) . ?
F1 C29 1.339(2) . ?
F2 C29 1.328(2) . ?
F3 C29 1.347(2) . ?
F4 C30 1.336(2) . ?
F5 C30 1.337(2) . ?
F6 C30 1.330(2) . ?
F7 C31 1.323(3) . ?
F8 C31 1.340(2) . ?
F9 C31 1.332(3) . ?
O1 C28 1.342(2) . ?
N1 C1 1.356(2) . ?
N1 C3 1.379(2) . ?
N1 C4 1.448(2) . ?
N2 C1 1.357(2) . ?
N2 C2 1.385(2) . ?
N2 C16 1.440(2) . ?
C2 H2 0.9500 . ?
C2 C3 1.342(3) . ?
C3 H3 0.9500 . ?
C4 C5 1.397(2) . ?
C4 C9 1.396(2) . ?
C5 C6 1.396(3) . ?
C5 C13 1.522(3) . ?
C6 H6 0.9500 . ?
C6 C7 1.383(3) . ?
C7 H7 0.9500 . ?
C7 C8 1.387(3) . ?
C8 H8 0.9500 . ?
C8 C9 1.393(2) . ?
C9 C10 1.522(2) . ?
C10 H10 1.0000 . ?
C10 C11 1.529(2) . ?
C10 C12 1.532(2) . ?
C11 H11A 0.9800 . ?
C11 H11B 0.9800 . ?
C11 H11C 0.9800 . ?
C13 H13 1.0000 . ?
C13 C15 1.530(4) . ?
C13 C14 1.528(3) . ?
C15 H15A 0.9800 . ?
C15 H15B 0.9800 . ?
C15 H15C 0.9800 . ?
C14 H14A 0.9800 . ?
C14 H14B 0.9800 . ?
C14 H14C 0.9800 . ?
C16 C17 1.398(3) . ?
C16 C21 1.396(3) . ?
C17 C18 1.394(3) . ?
C17 C25 1.518(3) . ?
C18 H18 0.9500 . ?
C18 C19 1.382(3) . ?
C19 H19 0.9500 . ?
C19 C20 1.379(4) . ?
C20 H20 0.9500 . ?
C20 C21 1.398(3) . ?
C21 C22 1.520(3) . ?
C22 H22 1.0000 . ?
C22 C24 1.526(3) . ?
C22 C23 1.532(3) . ?
C24 H24A 0.9800 . ?
C24 H24B 0.9800 . ?
C24 H24C 0.9800 . ?
C23 H23A 0.9800 . ?
C23 H23B 0.9800 . ?
C23 H23C 0.9800 . ?
C25 H25 1.0000 . ?
C25 C27 1.525(3) . ?
C25 C26 1.523(3) . ?
C27 H27A 0.9800 . ?
C27 H27B 0.9800 . ?
C27 H27C 0.9800 . ?
C26 H26A 0.9800 . ?
C26 H26B 0.9800 . ?
C26 H26C 0.9800 . ?
C28 C29 1.557(3) . ?
C28 C30 1.558(3) . ?
C28 C31 1.560(2) . ?
C12 H12A 0.9800 . ?
C12 H12B 0.9800 . ?
C12 H12C 0.9800 . ?
Cu2 O2 1.8353(14) . ?
Cu2 C32 1.8618(17) . ?
F16 C62 1.322(3) . ?
F17 C62 1.328(3) . ?
F18 C62 1.350(3) . ?
F11 C61 1.326(3) . ?
F10 C61 1.312(3) . ?
F12 C61 1.347(3) . ?
F13A C60A 1.327(6) . ?
F14A C60A 1.328(4) . ?
F15A C60A 1.330(6) . ?
O2 C59 1.341(2) . ?
N3 C32 1.358(2) . ?
N3 C33 1.385(2) . ?
N3 C47 1.445(2) . ?
N4 C32 1.354(2) . ?
N4 C34 1.387(2) . ?
N4 C35 1.450(2) . ?
C34 H34 0.9500 . ?
C34 C33 1.344(3) . ?
C33 H33 0.9500 . ?
C47 C52 1.400(3) . ?
C47 C48 1.395(3) . ?
C52 C51 1.394(3) . ?
C52 C53 1.522(3) . ?
C51 H51 0.9500 . ?
C51 C50 1.381(4) . ?
C50 H50 0.9500 . ?
C50 C49 1.383(3) . ?
C49 H49 0.9500 . ?
C49 C48 1.394(3) . ?
C48 C56 1.519(3) . ?
C56 H56 1.0000 . ?
C56 C57 1.530(4) . ?
C56 C58 1.529(4) . ?
C57 H57A 0.9800 . ?
C57 H57B 0.9800 . ?
C57 H57C 0.9800 . ?
C58 H58A 0.9800 . ?
C58 H58B 0.9800 . ?
C58 H58C 0.9800 . ?
C53 H53 1.0000 . ?
C53 C54 1.518(3) . ?
C53 C55 1.517(4) . ?
C54 H54A 0.9800 . ?
C54 H54B 0.9800 . ?
C54 H54C 0.9800 . ?
C55 H55A 0.9800 . ?
C55 H55B 0.9800 . ?
C55 H55C 0.9800 . ?
C35 C36 1.386(3) . ?
C35 C40 1.399(3) . ?
C36 C37 1.399(3) . ?
C36 C44 1.523(3) . ?
C37 H37 0.9500 . ?
C37 C38 1.385(4) . ?
C38 H38 0.9500 . ?
C38 C39 1.370(4) . ?
C39 H39 0.9500 . ?
C39 C40 1.395(3) . ?
C40 C41 1.532(4) . ?
C41 H41 1.0000 . ?
C41 C43 1.534(5) . ?
C41 C42 1.533(6) . ?
C43 H43A 0.9800 . ?
C43 H43B 0.9800 . ?
C43 H43C 0.9800 . ?
C42 H42A 0.9800 . ?
C42 H42B 0.9800 . ?
C42 H42C 0.9800 . ?
C44 H44 1.0000 . ?
C44 C45 1.521(3) . ?
C44 C46 1.525(3) . ?
C45 H45A 0.9800 . ?
C45 H45B 0.9800 . ?
C45 H45C 0.9800 . ?
C46 H46A 0.9800 . ?
C46 H46B 0.9800 . ?
C46 H46C 0.9800 . ?
C59 C62 1.548(3) . ?
C59 C61 1.548(3) . ?
C59 C60A 1.564(3) . ?
C59 C60B 1.548(9) . ?
F14B C60B 1.327(10) . ?
F15B C60B 1.325(10) . ?
F13B C60B 1.328(9) . ?

loop_
_geom_torsion_atom_site_label_1
_geom_torsion_atom_site_label_2
_geom_torsion_atom_site_label_3
_geom_torsion_atom_site_label_4
_geom_torsion
_geom_torsion_site_symmetry_1
_geom_torsion_site_symmetry_2
_geom_torsion_site_symmetry_3
_geom_torsion_site_symmetry_4
_geom_torsion_publ_flag
Cu1 O1 C28 C29 69.05(18) . . . . ?
Cu1 O1 C28 C30 -52.4(2) . . . . ?
Cu1 O1 C28 C31 -171.94(12) . . . . ?
O1 C28 C29 F1 71.74(18) . . . . ?
O1 C28 C29 F2 -46.5(2) . . . . ?
O1 C28 C29 F3 -167.48(14) . . . . ?
O1 C28 C30 F4 -164.19(16) . . . . ?
O1 C28 C30 F5 74.93(19) . . . . ?
O1 C28 C30 F6 -43.0(2) . . . . ?
O1 C28 C31 F7 -41.3(2) . . . . ?
O1 C28 C31 F8 -162.13(16) . . . . ?
O1 C28 C31 F9 78.0(2) . . . . ?
N1 C4 C5 C6 -177.41(15) . . . . ?
N1 C4 C5 C13 4.5(3) . . . . ?
N1 C4 C9 C8 177.20(14) . . . . ?
N1 C4 C9 C10 -0.9(2) . . . . ?
N2 C2 C3 N1 0.0(2) . . . . ?
N2 C16 C17 C18 -177.26(15) . . . . ?
N2 C16 C17 C25 6.1(2) . . . . ?
N2 C16 C21 C20 177.15(15) . . . . ?
N2 C16 C21 C22 -4.1(2) . . . . ?
C1 N1 C3 C2 0.1(2) . . . . ?
C1 N1 C4 C5 -94.6(2) . . . . ?
C1 N1 C4 C9 87.18(19) . . . . ?
C1 N2 C2 C3 -0.1(2) . . . . ?
C1 N2 C16 C17 -97.70(19) . . . . ?
C1 N2 C16 C21 84.1(2) . . . . ?
C2 N2 C1 Cu1 -175.18(12) . . . . ?
C2 N2 C1 N1 0.10(18) . . . . ?
C2 N2 C16 C17 87.5(2) . . . . ?
C2 N2 C16 C21 -90.7(2) . . . . ?
C3 N1 C1 Cu1 175.23(13) . . . . ?
C3 N1 C1 N2 -0.09(18) . . . . ?
C3 N1 C4 C5 82.1(2) . . . . ?
C3 N1 C4 C9 -96.1(2) . . . . ?
C4 N1 C1 Cu1 -7.7(2) . . . . ?
C4 N1 C1 N2 176.97(14) . . . . ?
C4 N1 C3 C2 -177.01(15) . . . . ?
C4 C5 C6 C7 0.2(3) . . . . ?
C4 C5 C13 C15 114.7(2) . . . . ?
C4 C5 C13 C14 -121.26(19) . . . . ?
C4 C9 C10 C11 -148.08(16) . . . . ?
C4 C9 C10 C12 88.29(19) . . . . ?
C5 C4 C9 C8 -0.9(2) . . . . ?
C5 C4 C9 C10 -179.04(15) . . . . ?
C5 C6 C7 C8 -1.0(3) . . . . ?
C6 C5 C13 C15 -63.3(2) . . . . ?
C6 C5 C13 C14 60.7(3) . . . . ?
C6 C7 C8 C9 0.8(3) . . . . ?
C7 C8 C9 C4 0.2(2) . . . . ?
C7 C8 C9 C10 178.28(15) . . . . ?
C8 C9 C10 C11 33.9(2) . . . . ?
C8 C9 C10 C12 -89.74(19) . . . . ?
C9 C4 C5 C6 0.7(3) . . . . ?
C9 C4 C5 C13 -177.32(17) . . . . ?
C13 C5 C6 C7 178.35(18) . . . . ?
C16 N2 C1 Cu1 9.4(2) . . . . ?
C16 N2 C1 N1 -175.28(15) . . . . ?
C16 N2 C2 C3 175.39(16) . . . . ?
C16 C17 C18 C19 0.0(3) . . . . ?
C16 C17 C25 C27 94.5(2) . . . . ?
C16 C17 C25 C26 -141.7(2) . . . . ?
C16 C21 C22 C24 -105.2(2) . . . . ?
C16 C21 C22 C23 130.9(2) . . . . ?
C17 C16 C21 C20 -1.0(3) . . . . ?
C17 C16 C21 C22 177.76(17) . . . . ?
C17 C18 C19 C20 -0.7(3) . . . . ?
C18 C17 C25 C27 -82.0(2) . . . . ?
C18 C17 C25 C26 41.9(3) . . . . ?
C18 C19 C20 C21 0.6(3) . . . . ?
C19 C20 C21 C16 0.2(3) . . . . ?
C19 C20 C21 C22 -178.53(19) . . . . ?
C20 C21 C22 C24 73.4(2) . . . . ?
C20 C21 C22 C23 -50.4(3) . . . . ?
C21 C16 C17 C18 0.8(3) . . . . ?
C21 C16 C17 C25 -175.76(16) . . . . ?
C25 C17 C18 C19 176.61(18) . . . . ?
C29 C28 C30 F4 73.1(2) . . . . ?
C29 C28 C30 F5 -47.74(19) . . . . ?
C29 C28 C30 F6 -165.72(15) . . . . ?
C29 C28 C31 F7 79.29(19) . . . . ?
C29 C28 C31 F8 -41.6(2) . . . . ?
C29 C28 C31 F9 -161.46(16) . . . . ?
C30 C28 C29 F1 -165.00(15) . . . . ?
C30 C28 C29 F2 76.78(19) . . . . ?
C30 C28 C29 F3 -44.2(2) . . . . ?
C30 C28 C31 F7 -163.01(15) . . . . ?
C30 C28 C31 F8 76.1(2) . . . . ?
C30 C28 C31 F9 -43.8(2) . . . . ?
C31 C28 C29 F1 -47.5(2) . . . . ?
C31 C28 C29 F2 -165.73(16) . . . . ?
C31 C28 C29 F3 73.26(19) . . . . ?
C31 C28 C30 F4 -44.4(2) . . . . ?
C31 C28 C30 F5 -165.24(14) . . . . ?
C31 C28 C30 F6 76.78(18) . . . . ?
Cu2 O2 C59 C62 -73.8(2) . . . . ?
Cu2 O2 C59 C61 48.9(2) . . . . ?
Cu2 O2 C59 C60A 167.2(3) . . . . ?
Cu2 O2 C59 C60B 177.9(6) . . . . ?
O2 C59 C62 F16 167.41(19) . . . . ?
O2 C59 C62 F17 44.0(3) . . . . ?
O2 C59 C62 F18 -72.8(2) . . . . ?
O2 C59 C61 F11 163.7(2) . . . . ?
O2 C59 C61 F10 41.0(3) . . . . ?
O2 C59 C61 F12 -76.8(3) . . . . ?
O2 C59 C60A F13A -76.1(4) . . . . ?
O2 C59 C60A F14A 163.7(4) . . . . ?
O2 C59 C60A F15A 42.8(3) . . . . ?
O2 C59 C60B F14B 88.6(11) . . . . ?
O2 C59 C60B F15B -29.5(12) . . . . ?
O2 C59 C60B F13B -149.1(12) . . . . ?
N3 C47 C52 C51 179.92(17) . . . . ?
N3 C47 C52 C53 -1.7(3) . . . . ?
N3 C47 C48 C49 -179.03(18) . . . . ?
N3 C47 C48 C56 -0.1(3) . . . . ?
N4 C34 C33 N3 0.09(19) . . . . ?
N4 C35 C36 C37 178.16(17) . . . . ?
N4 C35 C36 C44 -3.4(3) . . . . ?
N4 C35 C40 C39 -177.70(19) . . . . ?
N4 C35 C40 C41 6.2(3) . . . . ?
C32 N3 C33 C34 -0.9(2) . . . . ?
C32 N3 C47 C52 91.4(2) . . . . ?
C32 N3 C47 C48 -89.0(2) . . . . ?
C32 N4 C34 C33 0.8(2) . . . . ?
C32 N4 C35 C36 88.5(2) . . . . ?
C32 N4 C35 C40 -92.4(2) . . . . ?
C34 N4 C32 Cu2 173.22(13) . . . . ?
C34 N4 C32 N3 -1.29(19) . . . . ?
C34 N4 C35 C36 -90.3(2) . . . . ?
C34 N4 C35 C40 88.8(2) . . . . ?
C33 N3 C32 Cu2 -173.28(13) . . . . ?
C33 N3 C32 N4 1.34(19) . . . . ?
C33 N3 C47 C52 -94.0(2) . . . . ?
C33 N3 C47 C48 85.6(2) . . . . ?
C47 N3 C32 Cu2 1.9(2) . . . . ?
C47 N3 C32 N4 176.56(15) . . . . ?
C47 N3 C33 C34 -176.11(16) . . . . ?
C47 C52 C51 C50 -1.0(3) . . . . ?
C47 C52 C53 C54 134.4(2) . . . . ?
C47 C52 C53 C55 -99.7(3) . . . . ?
C47 C48 C56 C57 127.7(2) . . . . ?
C47 C48 C56 C58 -107.8(2) . . . . ?
C52 C47 C48 C49 0.5(3) . . . . ?
C52 C47 C48 C56 179.4(2) . . . . ?
C52 C51 C50 C49 0.6(4) . . . . ?
C51 C52 C53 C54 -47.3(3) . . . . ?
C51 C52 C53 C55 78.6(3) . . . . ?
C51 C50 C49 C48 0.4(4) . . . . ?
C50 C49 C48 C47 -0.9(3) . . . . ?
C50 C49 C48 C56 -179.8(2) . . . . ?
C49 C48 C56 C57 -53.4(3) . . . . ?
C49 C48 C56 C58 71.1(3) . . . . ?
C48 C47 C52 C51 0.4(3) . . . . ?
C48 C47 C52 C53 178.76(19) . . . . ?
C53 C52 C51 C50 -179.3(2) . . . . ?
C35 N4 C32 Cu2 -5.7(3) . . . . ?
C35 N4 C32 N3 179.78(15) . . . . ?
C35 N4 C34 C33 179.73(16) . . . . ?
C35 C36 C37 C38 -0.4(3) . . . . ?
C35 C36 C44 C45 -104.3(2) . . . . ?
C35 C36 C44 C46 131.5(2) . . . . ?
C35 C40 C41 C43 -135.2(2) . . . . ?
C35 C40 C41 C42 100.0(3) . . . . ?
C36 C35 C40 C39 1.4(3) . . . . ?
C36 C35 C40 C41 -174.8(2) . . . . ?
C36 C37 C38 C39 1.2(3) . . . . ?
C37 C36 C44 C45 74.1(3) . . . . ?
C37 C36 C44 C46 -50.1(3) . . . . ?
C37 C38 C39 C40 -0.7(4) . . . . ?
C38 C39 C40 C35 -0.5(4) . . . . ?
C38 C39 C40 C41 175.6(3) . . . . ?
C39 C40 C41 C43 48.8(4) . . . . ?
C39 C40 C41 C42 -75.9(3) . . . . ?
C40 C35 C36 C37 -0.9(3) . . . . ?
C40 C35 C36 C44 177.5(2) . . . . ?
C44 C36 C37 C38 -178.8(2) . . . . ?
C62 C59 C61 F11 -72.6(3) . . . . ?
C62 C59 C61 F10 164.62(19) . . . . ?
C62 C59 C61 F12 46.8(2) . . . . ?
C62 C59 C60A F13A 163.1(3) . . . . ?
C62 C59 C60A F14A 42.9(5) . . . . ?
C62 C59 C60A F15A -78.1(3) . . . . ?
C62 C59 C60B F14B -26.5(12) . . . . ?
C62 C59 C60B F15B -144.6(11) . . . . ?
C62 C59 C60B F13B 95.8(13) . . . . ?
C61 C59 C62 F16 43.7(3) . . . . ?
C61 C59 C62 F17 -79.7(3) . . . . ?
C61 C59 C62 F18 163.48(18) . . . . ?
C61 C59 C60A F13A 44.5(4) . . . . ?
C61 C59 C60A F14A -75.7(5) . . . . ?
C61 C59 C60A F15A 163.4(2) . . . . ?
C61 C59 C60B F14B -148.1(10) . . . . ?
C61 C59 C60B F15B 93.8(12) . . . . ?
C61 C59 C60B F13B -25.8(15) . . . . ?
C60A C59 C62 F16 -73.6(3) . . . . ?
C60A C59 C62 F17 163.0(3) . . . . ?
C60A C59 C62 F18 46.2(3) . . . . ?
C60A C59 C61 F11 45.0(3) . . . . ?
C60A C59 C61 F10 -77.7(2) . . . . ?
C60A C59 C61 F12 164.5(2) . . . . ?
C60B C59 C62 F16 -84.7(7) . . . . ?
C60B C59 C62 F17 151.9(7) . . . . ?
C60B C59 C62 F18 35.1(7) . . . . ?
C60B C59 C61 F11 45.2(8) . . . . ?
C60B C59 C61 F10 -77.5(7) . . . . ?
C60B C59 C61 F12 164.7(7) . . . . ?
